data_1571727
loop_
_publ_author_name
'Trotta, Caterina'
'Dahiya, Pardeep'
'Baldinelli, Lorenzo'
'Menendez Rodriguez, Gabriel'
'Chakraborty, Priyanka'
'Bistoni, Giovanni'
'De Angelis, Filippo'
'Sundararaju, Basker'
'Macchioni, Alceo'

_publ_section_title
;
 A cobalt molecular catalyst for hydrogen evolution reaction with
 remarkable activity in phosphate buffered water solution
;
_journal_issue 13
_journal_name_full 'Catalysis Science &amp; Technology'
_journal_page_first 3699
_journal_page_last 3706
_journal_paper_doi 10.1039/D4CY00209A
_journal_volume 14
_journal_year 2024
_chemical_formula_moiety 'C16 H23 Co I2 N2'
_chemical_formula_sum 'C16 H23 Co I2 N2'
_chemical_formula_weight 556.09
_space_group_crystal_system triclinic
_space_group_IT_number 2
_space_group_name_Hall '-P 1'
_space_group_name_H-M_alt 'P -1'
_atom_sites_solution_hydrogens geom
_audit_creation_method SHELXL-2017/1
_audit_update_record
;
2020-09-17 deposited with the CCDC.	2024-05-28 downloaded from the CCDC.
;
_cell_angle_alpha 118.4000(10)
_cell_angle_beta 95.1880(10)
_cell_angle_gamma 95.1800(10)
_cell_formula_units_Z 4
_cell_length_a 9.2861(3)
_cell_length_b 15.1410(5)
_cell_length_c 15.1451(6)
_cell_measurement_reflns_used 9128
_cell_measurement_temperature 100(2)
_cell_measurement_theta_max 28.274
_cell_measurement_theta_min 2.228
_cell_volume 1843.74(11)
_computing_structure_refinement 'SHELXL-2017/1 (Sheldrick, 2017)'
_computing_structure_solution 'SHELXT 2014/5 (Sheldrick, 2014)'
_diffrn_ambient_temperature 100(2)
_diffrn_measured_fraction_theta_full 0.998
_diffrn_measured_fraction_theta_max 0.996
_diffrn_measurement_device_type 'Bruker APEX-II CCD'
_diffrn_measurement_method '\f and \w scans'
_diffrn_radiation_type 'Mo K\a'
_diffrn_radiation_wavelength 0.71073
_diffrn_reflns_av_R_equivalents 0.0698
_diffrn_reflns_av_unetI/netI 0.0730
_diffrn_reflns_Laue_measured_fraction_full 0.998
_diffrn_reflns_Laue_measured_fraction_max 0.996
_diffrn_reflns_limit_h_max 12
_diffrn_reflns_limit_h_min -12
_diffrn_reflns_limit_k_max 20
_diffrn_reflns_limit_k_min -20
_diffrn_reflns_limit_l_max 20
_diffrn_reflns_limit_l_min -20
_diffrn_reflns_number 29022
_diffrn_reflns_point_group_measured_fraction_full 0.998
_diffrn_reflns_point_group_measured_fraction_max 0.996
_diffrn_reflns_theta_full 25.242
_diffrn_reflns_theta_max 28.274
_diffrn_reflns_theta_min 2.228
_exptl_absorpt_coefficient_mu 4.276
_exptl_absorpt_correction_T_max 0.926
_exptl_absorpt_correction_T_min 0.868
_exptl_absorpt_correction_type multi-scan
_exptl_absorpt_process_details
;
 SADABS 2016/2: Krause, L., Herbst-Irmer, R., Sheldrick G.M. & Stalke D.,
 J. Appl. Cryst. 48 (2015) 3-10
;
_exptl_crystal_colour Green
_exptl_crystal_density_diffrn 2.003
_exptl_crystal_description Prism
_exptl_crystal_F_000 1064
_exptl_crystal_size_max 0.033
_exptl_crystal_size_mid 0.028
_exptl_crystal_size_min 0.018
_refine_diff_density_max 1.006
_refine_diff_density_min -1.453
_refine_diff_density_rms 0.197
_refine_ls_extinction_method none
_refine_ls_goodness_of_fit_ref 0.830
_refine_ls_hydrogen_treatment constr
_refine_ls_matrix_type full
_refine_ls_number_parameters 389
_refine_ls_number_reflns 9128
_refine_ls_number_restraints 0
_refine_ls_restrained_S_all 0.830
_refine_ls_R_factor_all 0.0618
_refine_ls_R_factor_gt 0.0382
_refine_ls_shift/su_max 0.001
_refine_ls_shift/su_mean 0.000
_refine_ls_structure_factor_coef Fsqd
_refine_ls_weighting_details 'w=1/[\s^2^(Fo^2^)+(0.1000P)^2^] where P=(Fo^2^+2Fc^2^)/3'
_refine_ls_weighting_scheme calc
_refine_ls_wR_factor_gt 0.1072
_refine_ls_wR_factor_ref 0.1362
_reflns_Friedel_coverage 0.000
_reflns_number_gt 6866
_reflns_number_total 9128
_reflns_threshold_expression 'I > 2\s(I)'
_cod_data_source_file d4cy00209a2.cif
_cod_data_source_block shelx
_cod_depositor_comments 'Adding full bibliography for 1571727--1571728.cif.'
_cod_database_code 1571727
_shelx_shelxl_version_number 2017/1
_shelx_space_group_comment
;
The symmetry employed for this shelxl refinement is uniquely defined
by the following loop, which should always be used as a source of
symmetry information in preference to the above space-group names.
They are only intended as comments.
;

loop_
_space_group_symop_operation_xyz
'x, y, z'
'-x, -y, -z'

loop_
_atom_site_label
_atom_site_type_symbol
_atom_site_fract_x
_atom_site_fract_y
_atom_site_fract_z
_atom_site_U_iso_or_equiv
_atom_site_adp_type
_atom_site_occupancy
_atom_site_site_symmetry_order
_atom_site_calc_flag
_atom_site_refinement_flags_posn
_atom_site_refinement_flags_adp
_atom_site_refinement_flags_occupancy
_atom_site_disorder_assembly
_atom_site_disorder_group
I1 I 0.07991(4) 0.49762(3) 0.23848(3) 0.01906(10) Uani 1 1 d . . . . .
Co1 Co 0.31797(8) 0.43337(5) 0.17056(5) 0.01199(15) Uani 1 1 d . . . . .
N1 N 0.2408(5) 0.3010(3) 0.1518(4) 0.0144(9) Uani 1 1 d . . . . .
N2 N 0.4042(5) 0.4541(3) 0.3056(3) 0.0148(9) Uani 1 1 d . . . . .
H2A H 0.490057 0.497633 0.328688 0.018 Uiso 1 1 calc R U . . .
H2B H 0.341845 0.481114 0.351336 0.018 Uiso 1 1 calc R U . . .
C1 C 0.3925(6) 0.3677(4) 0.0300(4) 0.0147(10) Uani 1 1 d . . . . .
C2 C 0.5107(6) 0.4303(4) 0.1101(4) 0.0166(11) Uani 1 1 d . . . . .
C3 C 0.4763(6) 0.5323(4) 0.1590(4) 0.0158(11) Uani 1 1 d . . . . .
C4 C 0.3396(6) 0.5326(4) 0.1103(4) 0.0170(11) Uani 1 1 d . . . . .
C5 C 0.2846(6) 0.4294(4) 0.0326(4) 0.0174(11) Uani 1 1 d . . . . .
C6 C 0.3863(7) 0.2566(4) -0.0412(5) 0.0245(13) Uani 1 1 d . . . . .
H6A H 0.421942 0.223514 -0.003272 0.037 Uiso 1 1 calc R U . . .
H6B H 0.447924 0.247385 -0.093313 0.037 Uiso 1 1 calc R U . . .
H6C H 0.285092 0.226240 -0.073716 0.037 Uiso 1 1 calc R U . . .
C7 C 0.6497(6) 0.3992(5) 0.1336(4) 0.0209(12) Uani 1 1 d . . . . .
H7A H 0.677693 0.431759 0.207452 0.031 Uiso 1 1 calc R U . . .
H7B H 0.726665 0.420193 0.104292 0.031 Uiso 1 1 calc R U . . .
H7C H 0.636442 0.325262 0.104751 0.031 Uiso 1 1 calc R U . . .
C8 C 0.5753(7) 0.6218(4) 0.2422(4) 0.0225(13) Uani 1 1 d . . . . .
H8A H 0.517184 0.673596 0.282591 0.034 Uiso 1 1 calc R U . . .
H8B H 0.643804 0.649810 0.213051 0.034 Uiso 1 1 calc R U . . .
H8C H 0.630011 0.600888 0.285740 0.034 Uiso 1 1 calc R U . . .
C9 C 0.2696(7) 0.6233(5) 0.1294(5) 0.0255(13) Uani 1 1 d . . . . .
H9A H 0.162981 0.604005 0.113950 0.038 Uiso 1 1 calc R U . . .
H9B H 0.302303 0.650236 0.085973 0.038 Uiso 1 1 calc R U . . .
H9C H 0.297213 0.675423 0.200838 0.038 Uiso 1 1 calc R U . . .
C10 C 0.1435(6) 0.3965(5) -0.0409(5) 0.0243(13) Uani 1 1 d . . . . .
H10A H 0.122495 0.322113 -0.078905 0.036 Uiso 1 1 calc R U . . .
H10B H 0.153440 0.422785 -0.088308 0.036 Uiso 1 1 calc R U . . .
H10C H 0.063132 0.423201 -0.003016 0.036 Uiso 1 1 calc R U . . .
C11 C 0.4302(6) 0.3534(4) 0.2936(4) 0.0172(11) Uani 1 1 d . . . . .
H11A H 0.526697 0.338771 0.271931 0.021 Uiso 1 1 calc R U . . .
H11B H 0.429481 0.353800 0.359155 0.021 Uiso 1 1 calc R U . . .
C12 C 0.3123(6) 0.2746(4) 0.2160(4) 0.0156(11) Uani 1 1 d . . . . .
C13 C 0.2747(7) 0.1802(4) 0.2076(5) 0.0216(12) Uani 1 1 d . . . . .
H13 H 0.326434 0.161898 0.252014 0.026 Uiso 1 1 calc R U . . .
C14 C 0.1603(7) 0.1123(4) 0.1336(5) 0.0230(13) Uani 1 1 d . . . . .
H14 H 0.133828 0.046596 0.125806 0.028 Uiso 1 1 calc R U . . .
C15 C 0.0861(7) 0.1422(4) 0.0717(5) 0.0239(13) Uani 1 1 d . . . . .
H15 H 0.005890 0.097861 0.021771 0.029 Uiso 1 1 calc R U . . .
C16 C 0.1292(6) 0.2364(4) 0.0831(4) 0.0193(12) Uani 1 1 d . . . . .
H16 H 0.077393 0.256432 0.040140 0.023 Uiso 1 1 calc R U . . .
I2 I 0.57999(4) 0.23844(3) 0.49758(3) 0.01923(10) Uani 1 1 d . . . . .
Co2 Co 0.81788(8) 0.17059(5) 0.43324(5) 0.01158(15) Uani 1 1 d . . . . .
N3 N 0.7417(5) 0.1527(3) 0.3007(3) 0.0141(9) Uani 1 1 d . . . . .
N4 N 0.9050(5) 0.3056(3) 0.4535(3) 0.0158(9) Uani 1 1 d . . . . .
H4A H 0.842652 0.351451 0.480332 0.019 Uiso 1 1 calc R U . . .
H4B H 0.990574 0.328697 0.497359 0.019 Uiso 1 1 calc R U . . .
C17 C 0.8390(6) 0.1098(4) 0.5318(4) 0.0184(11) Uani 1 1 d . . . . .
C18 C 0.9760(6) 0.1589(4) 0.5315(4) 0.0152(11) Uani 1 1 d . . . . .
C19 C 1.0109(6) 0.1105(4) 0.4306(4) 0.0141(10) Uani 1 1 d . . . . .
C20 C 0.8925(6) 0.0305(4) 0.3686(4) 0.0150(10) Uani 1 1 d . . . . .
C21 C 0.7833(6) 0.0312(4) 0.4289(4) 0.0145(10) Uani 1 1 d . . . . .
C22 C 0.7706(7) 0.1297(5) 0.6231(5) 0.0285(14) Uani 1 1 d . . . . .
H22A H 0.801089 0.200752 0.675492 0.043 Uiso 1 1 calc R U . . .
H22B H 0.801773 0.085111 0.649011 0.043 Uiso 1 1 calc R U . . .
H22C H 0.663895 0.116244 0.604925 0.043 Uiso 1 1 calc R U . . .
C23 C 1.0745(7) 0.2413(4) 0.6222(5) 0.0231(13) Uani 1 1 d . . . . .
H23A H 1.133422 0.283715 0.601966 0.035 Uiso 1 1 calc R U . . .
H23B H 1.139147 0.211314 0.651712 0.035 Uiso 1 1 calc R U . . .
H23C H 1.015601 0.283090 0.672603 0.035 Uiso 1 1 calc R U . . .
C24 C 1.1501(6) 0.1335(5) 0.3996(5) 0.0215(12) Uani 1 1 d . . . . .
H24A H 1.137972 0.102392 0.325412 0.032 Uiso 1 1 calc R U . . .
H24B H 1.227474 0.105927 0.422723 0.032 Uiso 1 1 calc R U . . .
H24C H 1.176904 0.207192 0.430063 0.032 Uiso 1 1 calc R U . . .
C25 C 0.8874(7) -0.0412(5) 0.2576(4) 0.0238(13) Uani 1 1 d . . . . .
H25A H 0.785584 -0.070516 0.225972 0.036 Uiso 1 1 calc R U . . .
H25B H 0.943731 -0.095758 0.249097 0.036 Uiso 1 1 calc R U . . .
H25C H 0.929549 -0.004365 0.225291 0.036 Uiso 1 1 calc R U . . .
C26 C 0.6443(7) -0.0409(5) 0.3967(5) 0.0250(13) Uani 1 1 d . . . . .
H26A H 0.564450 -0.002911 0.424564 0.037 Uiso 1 1 calc R U . . .
H26B H 0.654709 -0.089062 0.422030 0.037 Uiso 1 1 calc R U . . .
H26C H 0.622172 -0.078058 0.322412 0.037 Uiso 1 1 calc R U . . .
C27 C 0.9320(6) 0.2938(4) 0.3532(4) 0.0194(12) Uani 1 1 d . . . . .
H27A H 0.932026 0.359394 0.353582 0.023 Uiso 1 1 calc R U . . .
H27B H 1.028101 0.271465 0.338473 0.023 Uiso 1 1 calc R U . . .
C28 C 0.8134(6) 0.2169(4) 0.2757(4) 0.0142(10) Uani 1 1 d . . . . .
C29 C 0.7757(6) 0.2090(5) 0.1812(5) 0.0221(12) Uani 1 1 d . . . . .
H29 H 0.827382 0.253580 0.163057 0.027 Uiso 1 1 calc R U . . .
C30 C 0.6598(7) 0.1341(5) 0.1124(4) 0.0241(13) Uani 1 1 d . . . . .
H30 H 0.633973 0.126424 0.046667 0.029 Uiso 1 1 calc R U . . .
C31 C 0.5840(6) 0.0720(5) 0.1416(4) 0.0213(12) Uani 1 1 d . . . . .
H31 H 0.503141 0.022635 0.097275 0.026 Uiso 1 1 calc R U . . .
C32 C 0.6277(6) 0.0828(4) 0.2363(4) 0.0183(11) Uani 1 1 d . . . . .
H32 H 0.576233 0.040026 0.256517 0.022 Uiso 1 1 calc R U . . .
I3 I 1.24998(4) 0.46159(3) 0.53847(3) 0.01824(10) Uani 1 1 d . . . . .
I4 I 0.74996(4) 0.12916(3) 0.87080(3) 0.02310(11) Uani 1 1 d . . . . .

loop_
_atom_site_aniso_label
_atom_site_aniso_U_11
_atom_site_aniso_U_22
_atom_site_aniso_U_33
_atom_site_aniso_U_23
_atom_site_aniso_U_13
_atom_site_aniso_U_12
I1 0.01398(18) 0.02047(19) 0.0255(2) 0.01232(16) 0.00580(15) 0.00646(14)
Co1 0.0111(3) 0.0118(3) 0.0145(3) 0.0076(3) 0.0008(3) 0.0019(3)
N1 0.011(2) 0.012(2) 0.021(2) 0.0093(19) 0.0032(18) 0.0006(17)
N2 0.013(2) 0.018(2) 0.014(2) 0.0083(19) 0.0014(18) 0.0016(18)
C1 0.013(2) 0.016(3) 0.017(3) 0.010(2) 0.002(2) 0.003(2)
C2 0.016(3) 0.019(3) 0.016(3) 0.009(2) 0.005(2) 0.002(2)
C3 0.014(3) 0.018(3) 0.019(3) 0.011(2) 0.006(2) 0.002(2)
C4 0.018(3) 0.018(3) 0.019(3) 0.012(2) 0.004(2) 0.005(2)
C5 0.020(3) 0.017(3) 0.018(3) 0.011(2) 0.001(2) 0.005(2)
C6 0.029(3) 0.013(3) 0.023(3) 0.001(2) 0.010(3) 0.005(2)
C7 0.016(3) 0.032(3) 0.022(3) 0.017(3) 0.008(2) 0.008(2)
C8 0.023(3) 0.021(3) 0.018(3) 0.008(2) -0.002(2) -0.011(2)
C9 0.029(3) 0.020(3) 0.037(4) 0.020(3) 0.009(3) 0.010(2)
C10 0.015(3) 0.034(3) 0.025(3) 0.016(3) -0.003(2) 0.002(2)
C11 0.016(3) 0.021(3) 0.022(3) 0.017(2) -0.001(2) 0.005(2)
C12 0.012(2) 0.020(3) 0.018(3) 0.012(2) 0.004(2) 0.005(2)
C13 0.026(3) 0.019(3) 0.032(3) 0.018(3) 0.017(3) 0.012(2)
C14 0.029(3) 0.015(3) 0.032(3) 0.016(3) 0.009(3) 0.006(2)
C15 0.021(3) 0.015(3) 0.035(3) 0.011(3) 0.008(3) 0.000(2)
C16 0.021(3) 0.018(3) 0.023(3) 0.013(2) 0.001(2) 0.005(2)
I2 0.01418(18) 0.0243(2) 0.0218(2) 0.01212(16) 0.00684(15) 0.00575(14)
Co2 0.0108(3) 0.0128(3) 0.0126(3) 0.0075(3) 0.0014(3) 0.0010(3)
N3 0.010(2) 0.015(2) 0.015(2) 0.0057(18) 0.0030(18) 0.0023(17)
N4 0.016(2) 0.016(2) 0.016(2) 0.0087(19) 0.0009(19) 0.0038(18)
C17 0.018(3) 0.023(3) 0.021(3) 0.014(2) 0.009(2) 0.009(2)
C18 0.011(2) 0.015(3) 0.017(3) 0.007(2) -0.003(2) 0.001(2)
C19 0.010(2) 0.011(2) 0.023(3) 0.010(2) 0.001(2) 0.0016(19)
C20 0.019(3) 0.012(2) 0.014(3) 0.006(2) 0.005(2) 0.005(2)
C21 0.022(3) 0.012(2) 0.014(3) 0.011(2) 0.001(2) 0.001(2)
C22 0.036(4) 0.040(4) 0.026(3) 0.026(3) 0.015(3) 0.013(3)
C23 0.027(3) 0.014(3) 0.024(3) 0.007(2) -0.004(3) 0.003(2)
C24 0.014(3) 0.024(3) 0.031(3) 0.016(3) 0.007(2) 0.004(2)
C25 0.022(3) 0.026(3) 0.014(3) 0.002(2) 0.002(2) 0.006(2)
C26 0.024(3) 0.022(3) 0.031(3) 0.016(3) 0.002(3) 0.001(2)
C27 0.019(3) 0.019(3) 0.023(3) 0.013(2) 0.004(2) -0.001(2)
C28 0.012(2) 0.020(3) 0.018(3) 0.014(2) 0.005(2) 0.007(2)
C29 0.022(3) 0.030(3) 0.030(3) 0.025(3) 0.012(3) 0.010(2)
C30 0.031(3) 0.029(3) 0.015(3) 0.013(3) 0.002(2) 0.007(3)
C31 0.015(3) 0.028(3) 0.014(3) 0.007(2) -0.003(2) -0.001(2)
C32 0.020(3) 0.023(3) 0.013(3) 0.010(2) 0.002(2) 0.002(2)
I3 0.01375(18) 0.01993(19) 0.02074(19) 0.01080(15) -0.00073(14) -0.00079(14)
I4 0.0355(2) 0.0233(2) 0.0239(2) 0.01821(17) 0.01606(18) 0.01606(17)

loop_
_atom_type_symbol
_atom_type_description
_atom_type_scat_dispersion_real
_atom_type_scat_dispersion_imag
_atom_type_scat_source
C C 0.0033 0.0016 'International Tables Vol C Tables 4.2.6.8 and 6.1.1.4'
H H 0.0000 0.0000 'International Tables Vol C Tables 4.2.6.8 and 6.1.1.4'
I I -0.4742 1.8119 'International Tables Vol C Tables 4.2.6.8 and 6.1.1.4'
N N 0.0061 0.0033 'International Tables Vol C Tables 4.2.6.8 and 6.1.1.4'
Co Co 0.3494 0.9721 'International Tables Vol C Tables 4.2.6.8 and 6.1.1.4'

loop_
_geom_angle_atom_site_label_1
_geom_angle_atom_site_label_2
_geom_angle_atom_site_label_3
_geom_angle
_geom_angle_site_symmetry_1
_geom_angle_site_symmetry_3
_geom_angle_publ_flag
N1 Co1 N2 82.15(19) . . ?
N1 Co1 C5 108.5(2) . . ?
N2 Co1 C5 164.6(2) . . ?
N1 Co1 C2 111.8(2) . . ?
N2 Co1 C2 98.1(2) . . ?
C5 Co1 C2 67.8(2) . . ?
N1 Co1 C3 152.3(2) . . ?
N2 Co1 C3 97.6(2) . . ?
C5 Co1 C3 67.7(2) . . ?
C2 Co1 C3 40.6(2) . . ?
N1 Co1 C1 91.7(2) . . ?
N2 Co1 C1 131.2(2) . . ?
C5 Co1 C1 40.1(2) . . ?
C2 Co1 C1 40.2(2) . . ?
C3 Co1 C1 67.5(2) . . ?
N1 Co1 C4 148.6(2) . . ?
N2 Co1 C4 129.2(2) . . ?
C5 Co1 C4 40.6(2) . . ?
C2 Co1 C4 67.3(2) . . ?
C3 Co1 C4 39.4(2) . . ?
C1 Co1 C4 67.3(2) . . ?
N1 Co1 I1 88.55(13) . . ?
N2 Co1 I1 91.49(13) . . ?
C5 Co1 I1 99.71(16) . . ?
C2 Co1 I1 158.39(16) . . ?
C3 Co1 I1 119.08(15) . . ?
C1 Co1 I1 136.89(15) . . ?
C4 Co1 I1 91.61(15) . . ?
C16 N1 C12 119.2(5) . . ?
C16 N1 Co1 126.2(4) . . ?
C12 N1 Co1 114.5(4) . . ?
C11 N2 Co1 108.1(3) . . ?
C11 N2 H2A 110.1 . . ?
Co1 N2 H2A 110.1 . . ?
C11 N2 H2B 110.1 . . ?
Co1 N2 H2B 110.1 . . ?
H2A N2 H2B 108.4 . . ?
C5 C1 C2 107.9(5) . . ?
C5 C1 C6 127.3(5) . . ?
C2 C1 C6 124.8(5) . . ?
C5 C1 Co1 68.6(3) . . ?
C2 C1 Co1 69.4(3) . . ?
C6 C1 Co1 126.8(4) . . ?
C1 C2 C3 107.6(5) . . ?
C1 C2 C7 126.8(5) . . ?
C3 C2 C7 125.4(5) . . ?
C1 C2 Co1 70.5(3) . . ?
C3 C2 Co1 69.9(3) . . ?
C7 C2 Co1 129.0(4) . . ?
C4 C3 C2 108.5(5) . . ?
C4 C3 C8 126.8(5) . . ?
C2 C3 C8 124.5(5) . . ?
C4 C3 Co1 71.0(3) . . ?
C2 C3 Co1 69.5(3) . . ?
C8 C3 Co1 128.3(4) . . ?
C3 C4 C5 107.6(5) . . ?
C3 C4 C9 126.5(5) . . ?
C5 C4 C9 125.7(5) . . ?
C3 C4 Co1 69.6(3) . . ?
C5 C4 Co1 68.0(3) . . ?
C9 C4 Co1 131.3(4) . . ?
C1 C5 C4 108.3(5) . . ?
C1 C5 C10 126.4(5) . . ?
C4 C5 C10 125.0(5) . . ?
C1 C5 Co1 71.3(3) . . ?
C4 C5 Co1 71.3(3) . . ?
C10 C5 Co1 128.4(4) . . ?
C1 C6 H6A 109.5 . . ?
C1 C6 H6B 109.5 . . ?
H6A C6 H6B 109.5 . . ?
C1 C6 H6C 109.5 . . ?
H6A C6 H6C 109.5 . . ?
H6B C6 H6C 109.5 . . ?
C2 C7 H7A 109.5 . . ?
C2 C7 H7B 109.5 . . ?
H7A C7 H7B 109.5 . . ?
C2 C7 H7C 109.5 . . ?
H7A C7 H7C 109.5 . . ?
H7B C7 H7C 109.5 . . ?
C3 C8 H8A 109.5 . . ?
C3 C8 H8B 109.5 . . ?
H8A C8 H8B 109.5 . . ?
C3 C8 H8C 109.5 . . ?
H8A C8 H8C 109.5 . . ?
H8B C8 H8C 109.5 . . ?
C4 C9 H9A 109.5 . . ?
C4 C9 H9B 109.5 . . ?
H9A C9 H9B 109.5 . . ?
C4 C9 H9C 109.5 . . ?
H9A C9 H9C 109.5 . . ?
H9B C9 H9C 109.5 . . ?
C5 C10 H10A 109.5 . . ?
C5 C10 H10B 109.5 . . ?
H10A C10 H10B 109.5 . . ?
C5 C10 H10C 109.5 . . ?
H10A C10 H10C 109.5 . . ?
H10B C10 H10C 109.5 . . ?
C12 C11 N2 108.3(4) . . ?
C12 C11 H11A 110.0 . . ?
N2 C11 H11A 110.0 . . ?
C12 C11 H11B 110.0 . . ?
N2 C11 H11B 110.0 . . ?
H11A C11 H11B 108.4 . . ?
N1 C12 C13 120.9(5) . . ?
N1 C12 C11 115.5(5) . . ?
C13 C12 C11 123.6(5) . . ?
C12 C13 C14 119.3(6) . . ?
C12 C13 H13 120.3 . . ?
C14 C13 H13 120.3 . . ?
C15 C14 C13 118.7(5) . . ?
C15 C14 H14 120.7 . . ?
C13 C14 H14 120.7 . . ?
C16 C15 C14 119.3(6) . . ?
C16 C15 H15 120.3 . . ?
C14 C15 H15 120.3 . . ?
N1 C16 C15 122.5(5) . . ?
N1 C16 H16 118.8 . . ?
C15 C16 H16 118.8 . . ?
N3 Co2 N4 81.65(19) . . ?
N3 Co2 C21 108.7(2) . . ?
N4 Co2 C21 164.7(2) . . ?
N3 Co2 C18 152.0(2) . . ?
N4 Co2 C18 97.6(2) . . ?
C21 Co2 C18 67.9(2) . . ?
N3 Co2 C19 111.9(2) . . ?
N4 Co2 C19 97.78(19) . . ?
C21 Co2 C19 68.2(2) . . ?
C18 Co2 C19 40.3(2) . . ?
N3 Co2 C20 92.2(2) . . ?
N4 Co2 C20 131.1(2) . . ?
C21 Co2 C20 40.0(2) . . ?
C18 Co2 C20 67.1(2) . . ?
C19 Co2 C20 40.2(2) . . ?
N3 Co2 C17 148.8(2) . . ?
N4 Co2 C17 129.5(2) . . ?
C21 Co2 C17 40.6(2) . . ?
C18 Co2 C17 39.7(2) . . ?
C19 Co2 C17 67.3(2) . . ?
C20 Co2 C17 66.8(2) . . ?
N3 Co2 I2 88.78(13) . . ?
N4 Co2 I2 91.79(13) . . ?
C21 Co2 I2 99.50(16) . . ?
C18 Co2 I2 119.17(16) . . ?
C19 Co2 I2 158.25(16) . . ?
C20 Co2 I2 136.82(15) . . ?
C17 Co2 I2 91.55(15) . . ?
C28 N3 C32 120.5(5) . . ?
C28 N3 Co2 114.4(4) . . ?
C32 N3 Co2 125.1(4) . . ?
C27 N4 Co2 108.5(3) . . ?
C27 N4 H4A 110.0 . . ?
Co2 N4 H4A 110.0 . . ?
C27 N4 H4B 110.0 . . ?
Co2 N4 H4B 110.0 . . ?
H4A N4 H4B 108.4 . . ?
C18 C17 C21 108.2(5) . . ?
C18 C17 C22 125.8(5) . . ?
C21 C17 C22 125.8(5) . . ?
C18 C17 Co2 69.3(3) . . ?
C21 C17 Co2 68.9(3) . . ?
C22 C17 Co2 131.4(4) . . ?
C17 C18 C19 108.7(5) . . ?
C17 C18 C23 126.0(5) . . ?
C19 C18 C23 125.0(5) . . ?
C17 C18 Co2 71.0(3) . . ?
C19 C18 Co2 69.9(3) . . ?
C23 C18 Co2 129.0(4) . . ?
C18 C19 C20 107.0(5) . . ?
C18 C19 C24 125.8(5) . . ?
C20 C19 C24 127.0(5) . . ?
C18 C19 Co2 69.8(3) . . ?
C20 C19 Co2 70.2(3) . . ?
C24 C19 Co2 129.4(4) . . ?
C21 C20 C19 109.2(5) . . ?
C21 C20 C25 126.5(5) . . ?
C19 C20 C25 124.3(5) . . ?
C21 C20 Co2 69.6(3) . . ?
C19 C20 Co2 69.6(3) . . ?
C25 C20 Co2 126.9(4) . . ?
C20 C21 C17 106.8(5) . . ?
C20 C21 C26 127.6(5) . . ?
C17 C21 C26 125.4(5) . . ?
C20 C21 Co2 70.4(3) . . ?
C17 C21 Co2 70.5(3) . . ?
C26 C21 Co2 128.5(4) . . ?
C17 C22 H22A 109.5 . . ?
C17 C22 H22B 109.5 . . ?
H22A C22 H22B 109.5 . . ?
C17 C22 H22C 109.5 . . ?
H22A C22 H22C 109.5 . . ?
H22B C22 H22C 109.5 . . ?
C18 C23 H23A 109.5 . . ?
C18 C23 H23B 109.5 . . ?
H23A C23 H23B 109.5 . . ?
C18 C23 H23C 109.5 . . ?
H23A C23 H23C 109.5 . . ?
H23B C23 H23C 109.5 . . ?
C19 C24 H24A 109.5 . . ?
C19 C24 H24B 109.5 . . ?
H24A C24 H24B 109.5 . . ?
C19 C24 H24C 109.5 . . ?
H24A C24 H24C 109.5 . . ?
H24B C24 H24C 109.5 . . ?
C20 C25 H25A 109.5 . . ?
C20 C25 H25B 109.5 . . ?
H25A C25 H25B 109.5 . . ?
C20 C25 H25C 109.5 . . ?
H25A C25 H25C 109.5 . . ?
H25B C25 H25C 109.5 . . ?
C21 C26 H26A 109.5 . . ?
C21 C26 H26B 109.5 . . ?
H26A C26 H26B 109.5 . . ?
C21 C26 H26C 109.5 . . ?
H26A C26 H26C 109.5 . . ?
H26B C26 H26C 109.5 . . ?
C28 C27 N4 107.4(4) . . ?
C28 C27 H27A 110.2 . . ?
N4 C27 H27A 110.2 . . ?
C28 C27 H27B 110.2 . . ?
N4 C27 H27B 110.2 . . ?
H27A C27 H27B 108.5 . . ?
N3 C28 C29 120.4(5) . . ?
N3 C28 C27 116.5(5) . . ?
C29 C28 C27 123.1(5) . . ?
C28 C29 C30 119.2(5) . . ?
C28 C29 H29 120.4 . . ?
C30 C29 H29 120.4 . . ?
C31 C30 C29 119.2(5) . . ?
C31 C30 H30 120.4 . . ?
C29 C30 H30 120.4 . . ?
C32 C31 C30 118.9(5) . . ?
C32 C31 H31 120.6 . . ?
C30 C31 H31 120.6 . . ?
N3 C32 C31 121.7(5) . . ?
N3 C32 H32 119.1 . . ?
C31 C32 H32 119.1 . . ?

loop_
_geom_bond_atom_site_label_1
_geom_bond_atom_site_label_2
_geom_bond_distance
_geom_bond_site_symmetry_2
_geom_bond_publ_flag
I1 Co1 2.5960(8) . ?
Co1 N1 1.943(4) . ?
Co1 N2 1.993(4) . ?
Co1 C5 2.056(6) . ?
Co1 C2 2.077(5) . ?
Co1 C3 2.082(5) . ?
Co1 C1 2.091(5) . ?
Co1 C4 2.100(5) . ?
N1 C16 1.329(7) . ?
N1 C12 1.358(7) . ?
N2 C11 1.492(7) . ?
N2 H2A 0.9100 . ?
N2 H2B 0.9100 . ?
C1 C5 1.421(7) . ?
C1 C2 1.432(8) . ?
C1 C6 1.497(7) . ?
C2 C3 1.442(8) . ?
C2 C7 1.483(8) . ?
C3 C4 1.411(7) . ?
C3 C8 1.486(8) . ?
C4 C5 1.444(8) . ?
C4 C9 1.487(7) . ?
C5 C10 1.515(8) . ?
C6 H6A 0.9800 . ?
C6 H6B 0.9800 . ?
C6 H6C 0.9800 . ?
C7 H7A 0.9800 . ?
C7 H7B 0.9800 . ?
C7 H7C 0.9800 . ?
C8 H8A 0.9800 . ?
C8 H8B 0.9800 . ?
C8 H8C 0.9800 . ?
C9 H9A 0.9800 . ?
C9 H9B 0.9800 . ?
C9 H9C 0.9800 . ?
C10 H10A 0.9800 . ?
C10 H10B 0.9800 . ?
C10 H10C 0.9800 . ?
C11 C12 1.484(8) . ?
C11 H11A 0.9900 . ?
C11 H11B 0.9900 . ?
C12 C13 1.383(8) . ?
C13 C14 1.390(9) . ?
C13 H13 0.9500 . ?
C14 C15 1.378(9) . ?
C14 H14 0.9500 . ?
C15 C16 1.371(8) . ?
C15 H15 0.9500 . ?
C16 H16 0.9500 . ?
I2 Co2 2.5946(8) . ?
Co2 N3 1.947(5) . ?
Co2 N4 1.997(5) . ?
Co2 C21 2.075(5) . ?
Co2 C18 2.075(5) . ?
Co2 C19 2.077(5) . ?
Co2 C20 2.085(5) . ?
Co2 C17 2.097(6) . ?
N3 C28 1.347(7) . ?
N3 C32 1.350(7) . ?
N4 C27 1.490(7) . ?
N4 H4A 0.9100 . ?
N4 H4B 0.9100 . ?
C17 C18 1.416(7) . ?
C17 C21 1.446(8) . ?
C17 C22 1.484(8) . ?
C18 C19 1.430(8) . ?
C18 C23 1.488(7) . ?
C19 C20 1.431(7) . ?
C19 C24 1.482(7) . ?
C20 C21 1.422(8) . ?
C20 C25 1.499(7) . ?
C21 C26 1.490(8) . ?
C22 H22A 0.9800 . ?
C22 H22B 0.9800 . ?
C22 H22C 0.9800 . ?
C23 H23A 0.9800 . ?
C23 H23B 0.9800 . ?
C23 H23C 0.9800 . ?
C24 H24A 0.9800 . ?
C24 H24B 0.9800 . ?
C24 H24C 0.9800 . ?
C25 H25A 0.9800 . ?
C25 H25B 0.9800 . ?
C25 H25C 0.9800 . ?
C26 H26A 0.9800 . ?
C26 H26B 0.9800 . ?
C26 H26C 0.9800 . ?
C27 C28 1.477(8) . ?
C27 H27A 0.9900 . ?
C27 H27B 0.9900 . ?
C28 C29 1.387(8) . ?
C29 C30 1.408(9) . ?
C29 H29 0.9500 . ?
C30 C31 1.382(9) . ?
C30 H30 0.9500 . ?
C31 C32 1.381(8) . ?
C31 H31 0.9500 . ?
C32 H32 0.9500 . ?

loop_
_geom_torsion_atom_site_label_1
_geom_torsion_atom_site_label_2
_geom_torsion_atom_site_label_3
_geom_torsion_atom_site_label_4
_geom_torsion
_geom_torsion_site_symmetry_1
_geom_torsion_site_symmetry_2
_geom_torsion_site_symmetry_3
_geom_torsion_site_symmetry_4
_geom_torsion_publ_flag
C5 C1 C2 C3 -2.4(6) . . . . ?
C6 C1 C2 C3 178.5(5) . . . . ?
Co1 C1 C2 C3 -60.3(4) . . . . ?
C5 C1 C2 C7 -177.4(5) . . . . ?
C6 C1 C2 C7 3.5(9) . . . . ?
Co1 C1 C2 C7 124.7(6) . . . . ?
C5 C1 C2 Co1 58.0(4) . . . . ?
C6 C1 C2 Co1 -121.1(6) . . . . ?
C1 C2 C3 C4 0.1(6) . . . . ?
C7 C2 C3 C4 175.2(5) . . . . ?
Co1 C2 C3 C4 -60.6(4) . . . . ?
C1 C2 C3 C8 -176.2(5) . . . . ?
C7 C2 C3 C8 -1.1(9) . . . . ?
Co1 C2 C3 C8 123.1(5) . . . . ?
C1 C2 C3 Co1 60.7(4) . . . . ?
C7 C2 C3 Co1 -124.2(6) . . . . ?
C2 C3 C4 C5 2.1(6) . . . . ?
C8 C3 C4 C5 178.3(5) . . . . ?
Co1 C3 C4 C5 -57.5(4) . . . . ?
C2 C3 C4 C9 -173.4(5) . . . . ?
C8 C3 C4 C9 2.8(9) . . . . ?
Co1 C3 C4 C9 127.0(6) . . . . ?
C2 C3 C4 Co1 59.6(4) . . . . ?
C8 C3 C4 Co1 -124.1(6) . . . . ?
C2 C1 C5 C4 3.7(6) . . . . ?
C6 C1 C5 C4 -177.3(5) . . . . ?
Co1 C1 C5 C4 62.1(4) . . . . ?
C2 C1 C5 C10 177.2(5) . . . . ?
C6 C1 C5 C10 -3.8(10) . . . . ?
Co1 C1 C5 C10 -124.4(6) . . . . ?
C2 C1 C5 Co1 -58.4(4) . . . . ?
C6 C1 C5 Co1 120.6(6) . . . . ?
C3 C4 C5 C1 -3.6(6) . . . . ?
C9 C4 C5 C1 172.0(5) . . . . ?
Co1 C4 C5 C1 -62.1(4) . . . . ?
C3 C4 C5 C10 -177.2(5) . . . . ?
C9 C4 C5 C10 -1.7(9) . . . . ?
Co1 C4 C5 C10 124.3(6) . . . . ?
C3 C4 C5 Co1 58.5(4) . . . . ?
C9 C4 C5 Co1 -126.0(6) . . . . ?
Co1 N2 C11 C12 -34.3(5) . . . . ?
C16 N1 C12 C13 2.9(8) . . . . ?
Co1 N1 C12 C13 -176.3(4) . . . . ?
C16 N1 C12 C11 -176.9(5) . . . . ?
Co1 N1 C12 C11 3.9(6) . . . . ?
N2 C11 C12 N1 20.6(7) . . . . ?
N2 C11 C12 C13 -159.2(5) . . . . ?
N1 C12 C13 C14 -1.2(8) . . . . ?
C11 C12 C13 C14 178.6(5) . . . . ?
C12 C13 C14 C15 -1.1(9) . . . . ?
C13 C14 C15 C16 1.7(9) . . . . ?
C12 N1 C16 C15 -2.3(9) . . . . ?
Co1 N1 C16 C15 176.8(4) . . . . ?
C14 C15 C16 N1 0.0(9) . . . . ?
C21 C17 C18 C19 -1.9(6) . . . . ?
C22 C17 C18 C19 173.2(5) . . . . ?
Co2 C17 C18 C19 -60.0(4) . . . . ?
C21 C17 C18 C23 -177.0(5) . . . . ?
C22 C17 C18 C23 -1.9(9) . . . . ?
Co2 C17 C18 C23 124.9(6) . . . . ?
C21 C17 C18 Co2 58.1(4) . . . . ?
C22 C17 C18 Co2 -126.8(6) . . . . ?
C17 C18 C19 C20 -0.1(6) . . . . ?
C23 C18 C19 C20 175.2(5) . . . . ?
Co2 C18 C19 C20 -60.7(4) . . . . ?
C17 C18 C19 C24 -174.7(5) . . . . ?
C23 C18 C19 C24 0.5(9) . . . . ?
Co2 C18 C19 C24 124.7(5) . . . . ?
C17 C18 C19 Co2 60.6(4) . . . . ?
C23 C18 C19 Co2 -124.1(5) . . . . ?
C18 C19 C20 C21 2.0(6) . . . . ?
C24 C19 C20 C21 176.6(5) . . . . ?
Co2 C19 C20 C21 -58.4(4) . . . . ?
C18 C19 C20 C25 -178.2(5) . . . . ?
C24 C19 C20 C25 -3.6(9) . . . . ?
Co2 C19 C20 C25 121.4(5) . . . . ?
C18 C19 C20 Co2 60.4(4) . . . . ?
C24 C19 C20 Co2 -125.0(6) . . . . ?
C19 C20 C21 C17 -3.1(6) . . . . ?
C25 C20 C21 C17 177.1(5) . . . . ?
Co2 C20 C21 C17 -61.5(4) . . . . ?
C19 C20 C21 C26 -177.5(5) . . . . ?
C25 C20 C21 C26 2.7(9) . . . . ?
Co2 C20 C21 C26 124.1(6) . . . . ?
C19 C20 C21 Co2 58.4(4) . . . . ?
C25 C20 C21 Co2 -121.4(6) . . . . ?
C18 C17 C21 C20 3.1(6) . . . . ?
C22 C17 C21 C20 -172.0(5) . . . . ?
Co2 C17 C21 C20 61.4(4) . . . . ?
C18 C17 C21 C26 177.6(5) . . . . ?
C22 C17 C21 C26 2.5(9) . . . . ?
Co2 C17 C21 C26 -124.0(5) . . . . ?
C18 C17 C21 Co2 -58.4(4) . . . . ?
C22 C17 C21 Co2 126.6(6) . . . . ?
Co2 N4 C27 C28 34.6(5) . . . . ?
C32 N3 C28 C29 -3.1(8) . . . . ?
Co2 N3 C28 C29 176.6(4) . . . . ?
C32 N3 C28 C27 177.1(5) . . . . ?
Co2 N3 C28 C27 -3.2(6) . . . . ?
N4 C27 C28 N3 -21.3(6) . . . . ?
N4 C27 C28 C29 159.0(5) . . . . ?
N3 C28 C29 C30 1.1(8) . . . . ?
C27 C28 C29 C30 -179.2(5) . . . . ?
C28 C29 C30 C31 1.6(9) . . . . ?
C29 C30 C31 C32 -2.3(9) . . . . ?
C28 N3 C32 C31 2.4(8) . . . . ?
Co2 N3 C32 C31 -177.2(4) . . . . ?
C30 C31 C32 N3 0.3(9) . . . . ?
